data_7113497
loop_
_publ_author_name
'Davidson, Matthew G.'
'Doherty, Cheryl L.'
'Johnson, Andrew L.'
'Mahon, Mary F.'

_publ_section_title
;
 Isolation and characterisation of transition and main group metal
 complexes supported by hydrogen-bonded zwitterionic polyphenolic
 ligands
;
_journal_coden_ASTM CHCOFS
_journal_issue 15
_journal_name_full
;
 Chemical Communications (Cambridge, United Kingdom)
;
_journal_page_first 1832
_journal_page_last 1833
_journal_paper_doi 10.1039/b303618a
_journal_year 2003
_chemical_formula_sum 'C70 H81 N2 O6 Zr'
_chemical_formula_weight 1137.59
_space_group_IT_number 2
_symmetry_cell_setting triclinic
_symmetry_space_group_name_Hall '-P 1'
_symmetry_space_group_name_H-M 'P -1'
_atom_sites_solution_hydrogens geom
_atom_sites_solution_primary direct
_atom_sites_solution_secondary difmap
_audit_creation_method SHELXL-97
_cell_angle_alpha 82.0580(10)
_cell_angle_beta 83.6450(10)
_cell_angle_gamma 73.3890(10)
_cell_formula_units_Z 1
_cell_length_a 11.3380(3)
_cell_length_b 11.7680(3)
_cell_length_c 12.8860(4)
_cell_measurement_reflns_used 25
_cell_measurement_temperature 150(2)
_cell_measurement_theta_max 18
_cell_measurement_theta_min 12
_cell_volume 1627.17(8)
_computing_cell_refinement 'Collect, Nonius program suite version 1.9 (1997)'
_computing_data_collection 'Collect, Nonius program suite version 1.9 (1997)'
_computing_data_reduction 'Denzo and Scalepack (otwinowski & Minor, 1997)'
_computing_molecular_graphics 'ORTEX (P.McArdle, 1995)'
_computing_publication_material 'SHELXL-97/2 (Sheldrick,1997)'
_computing_structure_refinement 'SHELXL-97 (Sheldrick, 1997)'
_computing_structure_solution 'SHELXS-97 (Sheldrick, 1990)'
_diffrn_ambient_temperature 150(2)
_diffrn_measured_fraction_theta_full 0.990
_diffrn_measured_fraction_theta_max 0.990
_diffrn_measurement_device_type KappaCCD
_diffrn_measurement_method KappaCCD
_diffrn_radiation_monochromator graphite
_diffrn_radiation_source 'fine-focus sealed tube'
_diffrn_radiation_type MoK\a
_diffrn_radiation_wavelength 0.71070
_diffrn_reflns_av_R_equivalents 0.0290
_diffrn_reflns_av_sigmaI/netI 0.0473
_diffrn_reflns_limit_h_max 14
_diffrn_reflns_limit_h_min 0
_diffrn_reflns_limit_k_max 15
_diffrn_reflns_limit_k_min -14
_diffrn_reflns_limit_l_max 16
_diffrn_reflns_limit_l_min -16
_diffrn_reflns_number 19082
_diffrn_reflns_theta_full 27.52
_diffrn_reflns_theta_max 27.52
_diffrn_reflns_theta_min 3.61
_exptl_absorpt_coefficient_mu 0.219
_exptl_absorpt_correction_T_max 0.9870
_exptl_absorpt_correction_T_min 0.9473
_exptl_absorpt_correction_type Semi-empirical
_exptl_crystal_colour Colourless
_exptl_crystal_density_diffrn 1.161
_exptl_crystal_density_method 'not measured'
_exptl_crystal_description Parallelepiped
_exptl_crystal_F_000 603
_exptl_crystal_size_max 0.25
_exptl_crystal_size_mid 0.20
_exptl_crystal_size_min 0.06
_refine_diff_density_max 1.183
_refine_diff_density_min -0.575
_refine_diff_density_rms 0.080
_refine_ls_extinction_coef 0.008(3)
_refine_ls_extinction_expression Fc^*^=kFc[1+0.001xFc^2^\l^3^/sin(2\q)]^-1/4^
_refine_ls_extinction_method SHELXL
_refine_ls_goodness_of_fit_ref 1.039
_refine_ls_hydrogen_treatment mixed
_refine_ls_matrix_type full
_refine_ls_number_parameters 384
_refine_ls_number_reflns 7403
_refine_ls_number_restraints 0
_refine_ls_restrained_S_all 1.039
_refine_ls_R_factor_all 0.0583
_refine_ls_R_factor_gt 0.0510
_refine_ls_shift/su_max 0.037
_refine_ls_shift/su_mean 0.001
_refine_ls_structure_factor_coef Fsqd
_refine_ls_weighting_details 'calc w=1/[\s^2^(Fo^2^)+(0.0843P)^2^+1.0974P] where P=(Fo^2^+2Fc^2^)/3'
_refine_ls_weighting_scheme calc
_refine_ls_wR_factor_gt 0.1392
_refine_ls_wR_factor_ref 0.1462
_reflns_number_gt 6636
_reflns_number_total 7403
_reflns_threshold_expression >2sigma(I)
_cod_duplicate_entry 7103808
_cod_data_source_file b303618a.txt
_cod_data_source_block 3a
_cod_depositor_comments
;
The following automatic conversions were performed:

'_symmetry_cell_setting' value 'Triclinic' changed to 'triclinic'
according to
/usr/data/users/saulius/automatic-downloads/retrospective/RSC/lib/dictionaries/cif_core.dic
dictionary named 'cif_core.dic' version 2.4.2 from 2011-04-26.

Automatic conversion script
Id: cif_fix_values 2281 2013-09-26 08:29:07Z andrius 
;
_cod_original_sg_symbol_H-M P-1
_cod_database_code 7113497

loop_
_symmetry_equiv_pos_as_xyz
'x, y, z'
'-x, -y, -z'

loop_
_atom_site_label
_atom_site_type_symbol
_atom_site_fract_x
_atom_site_fract_y
_atom_site_fract_z
_atom_site_U_iso_or_equiv
_atom_site_adp_type
_atom_site_occupancy
_atom_site_symmetry_multiplicity
_atom_site_calc_flag
_atom_site_refinement_flags
Zr1 Zr 0.0000 0.0000 1.0000 0.02478(12) Uani 1 2 d S
O1 O 0.18498(14) -0.03389(15) 1.01949(13) 0.0305(3) Uani 1 1 d .
O2 O 0.05031(14) -0.10236(14) 0.87617(12) 0.0293(3) Uani 1 1 d .
O3 O 0.02024(14) 0.14064(14) 0.89233(13) 0.0299(3) Uani 1 1 d .
N1 N 0.24724(16) 0.00914(16) 0.79848(14) 0.0234(4) Uani 1 1 d .
C1 C 0.3533(2) 0.0186(2) 0.85370(19) 0.0291(5) Uani 1 1 d .
H1A H 0.4251 0.0166 0.8020 0.035 Uiso 1 1 calc R
H1B H 0.3303 0.0964 0.8826 0.035 Uiso 1 1 calc R
C2 C 0.2731(2) -0.1070(2) 0.75255(18) 0.0284(4) Uani 1 1 d .
H2A H 0.3023 -0.1738 0.8077 0.034 Uiso 1 1 calc R
H2B H 0.3400 -0.1109 0.6957 0.034 Uiso 1 1 calc R
C3 C 0.2017(2) 0.1153(2) 0.71905(17) 0.0290(5) Uani 1 1 d .
H3A H 0.2714 0.1242 0.6681 0.035 Uiso 1 1 calc R
H3B H 0.1386 0.1000 0.6798 0.035 Uiso 1 1 calc R
C11 C 0.39025(19) -0.07958(19) 0.94130(17) 0.0265(4) Uani 1 1 d .
C12 C 0.5124(2) -0.1502(2) 0.94245(18) 0.0284(4) Uani 1 1 d .
H12 H 0.5699 -0.1383 0.8854 0.034 Uiso 1 1 calc R
C13 C 0.5515(2) -0.2375(2) 1.02508(19) 0.0324(5) Uani 1 1 d .
C14 C 0.4657(2) -0.2504(2) 1.10804(19) 0.0352(5) Uani 1 1 d .
H14 H 0.4920 -0.3082 1.1660 0.042 Uiso 1 1 calc R
C15 C 0.3425(2) -0.1825(2) 1.11065(18) 0.0330(5) Uani 1 1 d .
C16 C 0.30323(19) -0.0981(2) 1.02399(17) 0.0269(4) Uani 1 1 d .
C17 C 0.6829(2) -0.3172(3) 1.0239(2) 0.0431(6) Uani 1 1 d .
H17A H 0.7383 -0.2719 1.0387 0.065 Uiso 1 1 calc R
H17B H 0.7077 -0.3456 0.9547 0.065 Uiso 1 1 calc R
H17C H 0.6878 -0.3856 1.0777 0.065 Uiso 1 1 calc R
C18 C 0.2539(3) -0.1983(3) 1.2036(2) 0.0448(6) Uani 1 1 d .
H18A H 0.2974 -0.2590 1.2567 0.067 Uiso 1 1 calc R
H18B H 0.1866 -0.2238 1.1811 0.067 Uiso 1 1 calc R
H18C H 0.2201 -0.1224 1.2336 0.067 Uiso 1 1 calc R
C21 C 0.1612(2) -0.12197(18) 0.70896(17) 0.0258(4) Uani 1 1 d .
C22 C 0.1649(2) -0.1402(2) 0.60416(17) 0.0293(5) Uani 1 1 d .
H22 H 0.2373 -0.1387 0.5597 0.035 Uiso 1 1 calc R
C23 C 0.0656(2) -0.1604(2) 0.56284(18) 0.0316(5) Uani 1 1 d .
C24 C -0.0377(2) -0.1634(2) 0.63061(19) 0.0332(5) Uani 1 1 d .
H24 H -0.1061 -0.1781 0.6039 0.040 Uiso 1 1 calc R
C25 C -0.0457(2) -0.1457(2) 0.73628(19) 0.0307(5) Uani 1 1 d .
C26 C 0.0546(2) -0.12210(18) 0.77619(17) 0.0257(4) Uani 1 1 d .
C27 C 0.0704(3) -0.1792(3) 0.4484(2) 0.0441(6) Uani 1 1 d .
H27A H 0.0099 -0.2214 0.4394 0.066 Uiso 1 1 calc R
H27B H 0.1533 -0.2266 0.4263 0.066 Uiso 1 1 calc R
H27C H 0.0513 -0.1016 0.4054 0.066 Uiso 1 1 calc R
C28 C -0.1563(2) -0.1573(3) 0.8088(2) 0.0444(6) Uani 1 1 d .
H28A H -0.2056 -0.0780 0.8256 0.067 Uiso 1 1 calc R
H28B H -0.1287 -0.2073 0.8736 0.067 Uiso 1 1 calc R
H28C H -0.2067 -0.1940 0.7743 0.067 Uiso 1 1 calc R
C31 C 0.1472(2) 0.22991(19) 0.76708(17) 0.0273(4) Uani 1 1 d .
C32 C 0.1850(2) 0.3311(2) 0.72529(19) 0.0323(5) Uani 1 1 d .
H32 H 0.2497 0.3244 0.6710 0.039 Uiso 1 1 calc R
C33 C 0.1299(2) 0.4414(2) 0.7615(2) 0.0379(6) Uani 1 1 d .
C34 C 0.0351(2) 0.4481(2) 0.8405(2) 0.0370(5) Uani 1 1 d .
H34 H -0.0042 0.5234 0.8649 0.044 Uiso 1 1 calc R
C35 C -0.0052(2) 0.3501(2) 0.8857(2) 0.0329(5) Uani 1 1 d .
C36 C 0.0539(2) 0.23791(19) 0.84940(17) 0.0269(4) Uani 1 1 d .
C37 C 0.1739(3) 0.5493(3) 0.7180(3) 0.0571(8) Uani 1 1 d .
H37A H 0.1881 0.5883 0.7762 0.086 Uiso 1 1 calc R
H37B H 0.1111 0.6055 0.6755 0.086 Uiso 1 1 calc R
H37C H 0.2510 0.5244 0.6742 0.086 Uiso 1 1 calc R
C38 C -0.1077(3) 0.3610(2) 0.9712(2) 0.0443(6) Uani 1 1 d .
H38A H -0.1360 0.4435 0.9883 0.066 Uiso 1 1 calc R
H38B H -0.0776 0.3077 1.0339 0.066 Uiso 1 1 calc R
H38C H -0.1764 0.3388 0.9474 0.066 Uiso 1 1 calc R
C101 C 0.7451(6) -0.4613(5) 0.6317(6) 0.0883(18) Uani 0.80 1 d P
C102 C 0.7094(5) -0.4335(4) 0.7352(4) 0.0779(16) Uani 0.80 1 d P
H102 H 0.7711 -0.4294 0.7777 0.093 Uiso 0.80 1 calc PR
C103 C 0.5883(5) -0.4119(4) 0.7785(4) 0.115(3) Uani 0.80 1 d PR
H103 H 0.5692 -0.3923 0.8486 0.138 Uiso 0.80 1 calc PR
C104 C 0.5041(9) -0.4178(7) 0.7260(8) 0.119(3) Uani 0.80 1 d P
H104 H 0.4207 -0.3995 0.7542 0.143 Uiso 0.80 1 calc PR
C105 C 0.5343(9) -0.4499(12) 0.6308(6) 0.165(5) Uani 0.80 1 d P
H105 H 0.4693 -0.4594 0.5951 0.198 Uiso 0.80 1 calc PR
C106 C 0.6470(8) -0.4713(11) 0.5772(5) 0.151(4) Uani 0.80 1 d P
H106 H 0.6595 -0.4918 0.5073 0.181 Uiso 0.80 1 calc PR
C107 C 0.8657(7) -0.4793(7) 0.5881(7) 0.122(3) Uani 0.80 1 d P
H10A H 0.8878 -0.4037 0.5791 0.184 Uiso 0.80 1 calc PR
H10B H 0.8729 -0.5090 0.5197 0.184 Uiso 0.80 1 calc PR
H10C H 0.9216 -0.5379 0.6349 0.184 Uiso 0.80 1 calc PR
C108 C 0.5637(4) -0.1023(7) 0.5427(5) 0.106(3) Uani 0.80 1 d P
H108 H 0.6097 -0.1771 0.5748 0.128 Uiso 0.80 1 calc PR
C109 C 0.5764(4) -0.0056(7) 0.5778(5) 0.120(3) Uani 0.80 1 d PR
H109 H 0.6312 -0.0148 0.6309 0.144 Uiso 0.80 1 calc PR
C110 C 0.5128(7) 0.1060(9) 0.5392(8) 0.140(4) Uani 0.80 1 d P
H110 H 0.5177 0.1774 0.5629 0.168 Uiso 0.80 1 calc PR
H1N H 0.188(2) 0.010(2) 0.847(2) 0.018(5) Uiso 1 1 d .

loop_
_atom_site_aniso_label
_atom_site_aniso_U_11
_atom_site_aniso_U_22
_atom_site_aniso_U_33
_atom_site_aniso_U_23
_atom_site_aniso_U_13
_atom_site_aniso_U_12
Zr1 0.01968(16) 0.03191(18) 0.02134(17) -0.00610(11) 0.00427(10) -0.00559(11)
O1 0.0195(7) 0.0406(9) 0.0293(8) -0.0069(7) 0.0023(6) -0.0049(6)
O2 0.0286(8) 0.0352(8) 0.0232(7) -0.0078(6) 0.0047(6) -0.0080(6)
O3 0.0268(8) 0.0312(8) 0.0296(8) -0.0040(6) 0.0040(6) -0.0069(6)
N1 0.0200(8) 0.0267(9) 0.0213(8) -0.0033(7) 0.0036(7) -0.0045(7)
C1 0.0213(10) 0.0310(11) 0.0345(12) -0.0035(9) 0.0001(9) -0.0074(8)
C2 0.0247(10) 0.0294(11) 0.0290(11) -0.0085(9) 0.0031(8) -0.0034(8)
C3 0.0307(11) 0.0310(11) 0.0229(10) 0.0012(8) -0.0001(8) -0.0076(9)
C11 0.0223(10) 0.0308(10) 0.0273(10) -0.0076(8) -0.0003(8) -0.0076(8)
C12 0.0205(10) 0.0364(11) 0.0285(11) -0.0084(9) 0.0006(8) -0.0071(8)
C13 0.0232(10) 0.0388(12) 0.0338(12) -0.0091(10) -0.0049(9) -0.0031(9)
C14 0.0323(12) 0.0435(13) 0.0283(11) -0.0017(10) -0.0090(9) -0.0065(10)
C15 0.0275(11) 0.0457(13) 0.0258(11) -0.0048(10) -0.0017(9) -0.0096(10)
C16 0.0210(9) 0.0352(11) 0.0248(10) -0.0085(8) -0.0003(8) -0.0066(8)
C17 0.0273(12) 0.0507(15) 0.0437(15) -0.0058(12) -0.0068(11) 0.0031(11)
C18 0.0349(13) 0.0688(18) 0.0273(12) 0.0019(12) 0.0003(10) -0.0132(12)
C21 0.0260(10) 0.0254(10) 0.0244(10) -0.0049(8) 0.0017(8) -0.0050(8)
C22 0.0320(11) 0.0287(10) 0.0243(10) -0.0033(8) 0.0048(9) -0.0061(9)
C23 0.0408(12) 0.0281(11) 0.0238(11) -0.0036(8) -0.0031(9) -0.0057(9)
C24 0.0326(12) 0.0348(12) 0.0339(12) -0.0093(9) -0.0038(10) -0.0090(9)
C25 0.0288(11) 0.0316(11) 0.0317(12) -0.0074(9) 0.0020(9) -0.0081(9)
C26 0.0287(10) 0.0244(10) 0.0224(10) -0.0053(8) 0.0030(8) -0.0055(8)
C27 0.0539(16) 0.0517(15) 0.0254(12) -0.0089(11) -0.0041(11) -0.0096(13)
C28 0.0352(13) 0.0615(17) 0.0440(15) -0.0192(13) 0.0090(11) -0.0237(12)
C31 0.0248(10) 0.0273(10) 0.0281(11) 0.0002(8) -0.0051(8) -0.0046(8)
C32 0.0287(11) 0.0321(11) 0.0341(12) 0.0037(9) -0.0047(9) -0.0077(9)
C33 0.0385(13) 0.0290(11) 0.0450(14) 0.0045(10) -0.0124(11) -0.0080(10)
C34 0.0366(12) 0.0258(11) 0.0447(14) -0.0038(10) -0.0125(11) 0.0010(9)
C35 0.0282(11) 0.0321(11) 0.0346(12) -0.0051(9) -0.0065(9) -0.0002(9)
C36 0.0243(10) 0.0269(10) 0.0276(11) -0.0014(8) -0.0055(8) -0.0037(8)
C37 0.0630(19) 0.0328(14) 0.074(2) 0.0057(14) -0.0053(17) -0.0161(13)
C38 0.0412(14) 0.0390(13) 0.0451(15) -0.0126(11) 0.0037(12) 0.0022(11)
C101 0.081(4) 0.055(3) 0.134(6) 0.006(3) -0.024(4) -0.027(3)
C102 0.068(3) 0.093(4) 0.080(3) -0.038(3) -0.037(3) -0.010(3)
C103 0.122(6) 0.098(5) 0.121(6) -0.023(4) -0.057(5) -0.001(4)
C104 0.131(6) 0.102(5) 0.145(7) -0.043(5) 0.001(5) -0.056(5)
C105 0.142(8) 0.331(15) 0.084(5) -0.058(7) 0.001(5) -0.151(9)
C106 0.121(6) 0.324(13) 0.064(4) -0.051(6) 0.000(4) -0.139(8)
C107 0.119(6) 0.102(5) 0.163(8) 0.006(5) -0.073(6) -0.044(4)
C108 0.066(4) 0.108(5) 0.109(6) 0.028(4) 0.053(4) -0.007(3)
C109 0.064(4) 0.141(7) 0.112(5) 0.026(5) 0.058(4) -0.002(4)
C110 0.071(4) 0.169(8) 0.153(8) -0.001(6) 0.085(5) -0.030(5)

loop_
_atom_type_symbol
_atom_type_description
_atom_type_scat_dispersion_real
_atom_type_scat_dispersion_imag
_atom_type_scat_source
C C 0.0033 0.0016 'International Tables Vol C Tables 4.2.6.8 and 6.1.1.4'
H H 0.0000 0.0000 'International Tables Vol C Tables 4.2.6.8 and 6.1.1.4'
O O 0.0106 0.0060 'International Tables Vol C Tables 4.2.6.8 and 6.1.1.4'
N N 0.0061 0.0033 'International Tables Vol C Tables 4.2.6.8 and 6.1.1.4'
Zr Zr -2.9673 0.5597 'International Tables Vol C Tables 4.2.6.8 and 6.1.1.4'

loop_
_geom_angle_atom_site_label_1
_geom_angle_atom_site_label_2
_geom_angle_atom_site_label_3
_geom_angle
_geom_angle_site_symmetry_1
_geom_angle_site_symmetry_3
O3 Zr1 O3 180.0 . 2_557
O3 Zr1 O1 93.48(6) . 2_557
O3 Zr1 O1 86.52(6) 2_557 2_557
O3 Zr1 O1 86.52(6) . .
O3 Zr1 O1 93.48(6) 2_557 .
O1 Zr1 O1 180.0 2_557 .
O3 Zr1 O2 86.22(6) . .
O3 Zr1 O2 93.78(6) 2_557 .
O1 Zr1 O2 92.44(6) 2_557 .
O1 Zr1 O2 87.56(6) . .
O3 Zr1 O2 93.78(6) . 2_557
O3 Zr1 O2 86.22(6) 2_557 2_557
O1 Zr1 O2 87.56(6) 2_557 2_557
O1 Zr1 O2 92.44(6) . 2_557
O2 Zr1 O2 180.0 . 2_557
C16 O1 Zr1 157.25(15) . .
C26 O2 Zr1 154.51(14) . .
C36 O3 Zr1 160.07(15) . .
C1 N1 C2 112.94(16) . .
C1 N1 C3 112.54(17) . .
C2 N1 C3 112.16(17) . .
C11 C1 N1 113.03(18) . .
N1 C2 C21 112.51(17) . .
C31 C3 N1 113.49(18) . .
C12 C11 C16 120.0(2) . .
C12 C11 C1 119.8(2) . .
C16 C11 C1 120.22(19) . .
C13 C12 C11 121.5(2) . .
C14 C13 C12 117.6(2) . .
C14 C13 C17 121.2(2) . .
C12 C13 C17 121.2(2) . .
C13 C14 C15 123.3(2) . .
C14 C15 C16 118.3(2) . .
C14 C15 C18 121.1(2) . .
C16 C15 C18 120.7(2) . .
O1 C16 C11 119.5(2) . .
O1 C16 C15 121.2(2) . .
C11 C16 C15 119.3(2) . .
C22 C21 C26 120.3(2) . .
C22 C21 C2 120.2(2) . .
C26 C21 C2 119.43(19) . .
C23 C22 C21 121.7(2) . .
C24 C23 C22 117.4(2) . .
C24 C23 C27 121.4(2) . .
C22 C23 C27 121.2(2) . .
C23 C24 C25 123.0(2) . .
C24 C25 C26 118.9(2) . .
C24 C25 C28 121.2(2) . .
C26 C25 C28 119.8(2) . .
O2 C26 C21 120.22(19) . .
O2 C26 C25 121.1(2) . .
C21 C26 C25 118.7(2) . .
C32 C31 C36 119.9(2) . .
C32 C31 C3 119.4(2) . .
C36 C31 C3 120.59(19) . .
C33 C32 C31 121.4(2) . .
C34 C33 C32 117.7(2) . .
C34 C33 C37 121.3(3) . .
C32 C33 C37 121.0(3) . .
C33 C34 C35 123.3(2) . .
C34 C35 C36 118.2(2) . .
C34 C35 C38 121.7(2) . .
C36 C35 C38 120.1(2) . .
O3 C36 C31 120.29(19) . .
O3 C36 C35 120.3(2) . .
C31 C36 C35 119.4(2) . .
C107 C101 C102 122.8(6) . .
C107 C101 C106 123.6(7) . .
C102 C101 C106 113.7(6) . .
C103 C102 C101 123.2(3) . .
C104 C103 C102 120.7(5) . .
C103 C104 C105 118.2(8) . .
C104 C105 C106 127.9(7) . .
C105 C106 C101 116.2(7) . .
C109 C108 C110 127.1(6) . 2_656
C108 C109 C110 121.5(8) . .
C109 C110 C108 111.4(9) . 2_656

loop_
_geom_bond_atom_site_label_1
_geom_bond_atom_site_label_2
_geom_bond_distance
_geom_bond_site_symmetry_2
Zr1 O3 2.0565(16) .
Zr1 O3 2.0565(16) 2_557
Zr1 O1 2.0570(15) 2_557
Zr1 O1 2.0570(15) .
Zr1 O2 2.0638(15) .
Zr1 O2 2.0638(15) 2_557
O1 C16 1.341(3) .
O2 C26 1.334(3) .
O3 C36 1.338(3) .
N1 C1 1.501(3) .
N1 C2 1.503(3) .
N1 C3 1.506(3) .
C1 C11 1.501(3) .
C2 C21 1.507(3) .
C3 C31 1.502(3) .
C11 C12 1.397(3) .
C11 C16 1.408(3) .
C12 C13 1.389(3) .
C13 C14 1.387(4) .
C13 C17 1.516(3) .
C14 C15 1.396(3) .
C15 C16 1.408(3) .
C15 C18 1.502(3) .
C21 C22 1.390(3) .
C21 C26 1.407(3) .
C22 C23 1.389(3) .
C23 C24 1.387(3) .
C23 C27 1.514(3) .
C24 C25 1.395(3) .
C25 C26 1.409(3) .
C25 C28 1.506(3) .
C31 C32 1.399(3) .
C31 C36 1.405(3) .
C32 C33 1.390(4) .
C33 C34 1.389(4) .
C33 C37 1.510(4) .
C34 C35 1.391(4) .
C35 C36 1.417(3) .
C35 C38 1.501(4) .
C101 C107 1.388(10) .
C101 C102 1.406(9) .
C101 C106 1.419(8) .
C102 C103 1.3900 .
C103 C104 1.252(9) .
C104 C105 1.314(11) .
C105 C106 1.357(12) .
C108 C109 1.3310 .
C108 C110 1.450(12) 2_656
C109 C110 1.361(10) .
C110 C108 1.450(12) 2_656

loop_
_geom_hbond_atom_site_label_D
_geom_hbond_atom_site_label_H
_geom_hbond_atom_site_label_A
_geom_hbond_distance_DH
_geom_hbond_distance_HA
_geom_hbond_distance_DA
_geom_hbond_angle_DHA
N1 H1N O1 0.87(3) 2.21(3) 2.868(2) 133(2)
N1 H1N O2 0.87(3) 2.29(2) 2.920(2) 130(2)
N1 H1N O3 0.87(3) 2.15(3) 2.834(2) 135(2)
